data_7225030
loop_
_publ_author_name
'Sukhikh, Taisiya Sergeevna'
'Bashirov, Denis Aleksandrovich'
'Ogienko, Darya'
'Kuratieva, Natalia'
'Sherin, Peter Sergeevich'
'Rakhmanova, Marianna I.'
'Chulanova, Elena Aleksandrovna'
'Gritsan, Nina Pavlovna'
'Konchenko, Sergey Nikolaevich'
'Zibarev, Andrey Viktorovich'

_publ_section_title
;
 Novel luminescent \b-ketoimine derivative of 2,1,3-benzothiadiazole:
 synthesis, complexation with Zn(II) and photophysical properties in
 comparison with related compounds
;
_journal_name_full 'RSC Adv.'
_journal_paper_doi 10.1039/C6RA06547C
_journal_year 2016
_chemical_formula_moiety 'C22 H20 N6 O2 S2 Zn'
_chemical_formula_sum 'C22 H20 N6 O2 S2 Zn'
_chemical_formula_weight 529.93
_space_group_crystal_system monoclinic
_space_group_IT_number 15
_space_group_name_Hall '-C 2yc'
_space_group_name_H-M_alt 'C 1 2/c 1'
_symmetry_space_group_name_Hall '-C 2yc'
_symmetry_space_group_name_H-M 'C 1 2/c 1'
_atom_sites_solution_hydrogens geom
_atom_sites_solution_primary direct
_atom_sites_solution_secondary difmap
_audit_creation_method SHELXL-2014/7
_audit_update_record
;
2016-04-12 deposited with the CCDC.
2016-04-26 downloaded from the CCDC.
;
_cell_angle_alpha 90
_cell_angle_beta 93.916(3)
_cell_angle_gamma 90
_cell_formula_units_Z 4
_cell_length_a 7.3121(7)
_cell_length_b 22.517(2)
_cell_length_c 13.9416(12)
_cell_measurement_reflns_used 3502
_cell_measurement_temperature 150(2)
_cell_measurement_theta_max 26.01
_cell_measurement_theta_min 2.33
_cell_volume 2290.1(4)
_computing_cell_refinement 'Bruker SAINT'
_computing_data_collection 'Bruker APEX2'
_computing_data_reduction 'Bruker SAINT'
_computing_molecular_graphics 'Bruker SHELXTL'
_computing_publication_material 'Bruker SHELXTL'
_computing_structure_refinement 'Bruker SHELXTL'
_computing_structure_solution 'Bruker SHELXTL'
_diffrn_ambient_temperature 150(2)
_diffrn_detector_area_resol_mean 25
_diffrn_measured_fraction_theta_full 0.990
_diffrn_measured_fraction_theta_max 0.974
_diffrn_measurement_device_type 'Bruker Apex DUO CCD area-detector'
_diffrn_measurement_method '\f scans'
_diffrn_radiation_monochromator graphite
_diffrn_radiation_probe x-ray
_diffrn_radiation_type MoK\a
_diffrn_radiation_wavelength 0.71073
_diffrn_reflns_av_R_equivalents 0.0396
_diffrn_reflns_av_unetI/netI 0.0371
_diffrn_reflns_Laue_measured_fraction_full 0.990
_diffrn_reflns_Laue_measured_fraction_max 0.974
_diffrn_reflns_limit_h_max 9
_diffrn_reflns_limit_h_min -9
_diffrn_reflns_limit_k_max 29
_diffrn_reflns_limit_k_min -29
_diffrn_reflns_limit_l_max 18
_diffrn_reflns_limit_l_min -17
_diffrn_reflns_number 11631
_diffrn_reflns_point_group_measured_fraction_full 0.990
_diffrn_reflns_point_group_measured_fraction_max 0.974
_diffrn_reflns_theta_full 25.250
_diffrn_reflns_theta_max 27.773
_diffrn_reflns_theta_min 1.809
_diffrn_standards_decay_% 0
_diffrn_standards_number 0
_exptl_absorpt_coefficient_mu 1.288
_exptl_absorpt_correction_T_max 0.801
_exptl_absorpt_correction_T_min 0.722
_exptl_absorpt_correction_type multi-scan
_exptl_absorpt_process_details 'Bruker SADABS'
_exptl_crystal_colour yellow
_exptl_crystal_density_diffrn 1.537
_exptl_crystal_description prism
_exptl_crystal_F_000 1088
_exptl_crystal_size_max 0.270
_exptl_crystal_size_mid 0.220
_exptl_crystal_size_min 0.180
_refine_diff_density_max 1.476
_refine_diff_density_min -0.401
_refine_diff_density_rms 0.077
_refine_ls_extinction_method none
_refine_ls_goodness_of_fit_ref 1.092
_refine_ls_hydrogen_treatment constr
_refine_ls_matrix_type full
_refine_ls_number_parameters 152
_refine_ls_number_reflns 2645
_refine_ls_number_restraints 0
_refine_ls_restrained_S_all 1.092
_refine_ls_R_factor_all 0.0512
_refine_ls_R_factor_gt 0.0401
_refine_ls_shift/su_max 0.001
_refine_ls_shift/su_mean 0.000
_refine_ls_structure_factor_coef Fsqd
_refine_ls_weighting_details 'w=1/[\s^2^(Fo^2^)+(0.0531P)^2^+1.6250P] where P=(Fo^2^+2Fc^2^)/3'
_refine_ls_weighting_scheme calc
_refine_ls_wR_factor_gt 0.0977
_refine_ls_wR_factor_ref 0.1017
_reflns_Friedel_coverage 0.000
_reflns_number_gt 2220
_reflns_number_total 2645
_reflns_threshold_expression >2\s(I)
_cod_data_source_file c6ra06547c2.cif
_cod_data_source_block mvv4a
_cod_database_code 7225030
_shelx_shelxl_version_number 2014/7
_shelx_space_group_comment
;
The symmetry employed for this shelxl refinement is uniquely defined
by the following loop, which should always be used as a source of
symmetry information in preference to the above space-group names.
They are only intended as comments.
;
_shelx_estimated_absorpt_t_min 0.722
_shelx_estimated_absorpt_t_max 0.801

loop_
_space_group_symop_operation_xyz
'x, y, z'
'-x, y, -z+1/2'
'x+1/2, y+1/2, z'
'-x+1/2, y+1/2, -z+1/2'
'-x, -y, -z'
'x, -y, z-1/2'
'-x+1/2, -y+1/2, -z'
'x+1/2, -y+1/2, z-1/2'

loop_
_atom_site_label
_atom_site_type_symbol
_atom_site_fract_x
_atom_site_fract_y
_atom_site_fract_z
_atom_site_U_iso_or_equiv
_atom_site_adp_type
_atom_site_occupancy
_atom_site_site_symmetry_order
_atom_site_calc_flag
_atom_site_refinement_flags_posn
_atom_site_refinement_flags_adp
_atom_site_refinement_flags_occupancy
Zn1 Zn 0.0000 0.03894(2) 0.7500 0.01841(13) Uani 1 2 d S T P
S1 S -0.04246(10) 0.28355(3) 0.87884(6) 0.0352(2) Uani 1 1 d . . .
O1 O -0.2094(2) -0.00858(7) 0.77878(12) 0.0237(4) Uani 1 1 d . . .
C6 C -0.2142(3) 0.02728(10) 0.93961(18) 0.0218(5) Uani 1 1 d . . .
H6 H -0.2740 0.0209 0.9971 0.026 Uiso 1 1 calc R U .
N3 N 0.0243(3) 0.08395(8) 0.87155(14) 0.0203(4) Uani 1 1 d . . .
C7 C -0.2714(3) -0.00906(10) 0.86296(17) 0.0198(5) Uani 1 1 d . . .
C5 C -0.0797(3) 0.07231(10) 0.94413(17) 0.0201(5) Uani 1 1 d . . .
N1 N -0.0623(3) 0.21183(9) 0.87939(16) 0.0266(5) Uani 1 1 d . . .
C8 C -0.0557(4) 0.10674(11) 1.03639(18) 0.0266(6) Uani 1 1 d . . .
H8A H 0.0723 0.1195 1.0468 0.040 Uiso 1 1 calc R U .
H8B H -0.0877 0.0815 1.0900 0.040 Uiso 1 1 calc R U .
H8C H -0.1358 0.1417 1.0326 0.040 Uiso 1 1 calc R U .
C4 C 0.1577(3) 0.12940(11) 0.87717(18) 0.0223(5) Uani 1 1 d . . .
C4A C 0.1077(3) 0.19038(11) 0.87885(18) 0.0231(5) Uani 1 1 d . . .
C1A C 0.2465(4) 0.23591(11) 0.87694(19) 0.0280(6) Uani 1 1 d . . .
C3 C 0.3432(3) 0.11689(11) 0.87109(18) 0.0245(5) Uani 1 1 d . . .
H3 H 0.3800 0.0765 0.8673 0.029 Uiso 1 1 calc R U .
C2 C 0.4787(4) 0.16141(12) 0.8703(2) 0.0325(6) Uani 1 1 d . . .
H2 H 0.6035 0.1502 0.8681 0.039 Uiso 1 1 calc R U .
C9 C -0.4195(3) -0.05413(11) 0.8757(2) 0.0263(6) Uani 1 1 d . . .
H9A H -0.5329 -0.0414 0.8402 0.039 Uiso 1 1 calc R U .
H9B H -0.4405 -0.0577 0.9442 0.039 Uiso 1 1 calc R U .
H9C H -0.3815 -0.0927 0.8512 0.039 Uiso 1 1 calc R U .
N2 N 0.1775(3) 0.29087(10) 0.87677(18) 0.0348(6) Uani 1 1 d . . .
C1 C 0.4346(4) 0.22051(12) 0.8728(2) 0.0320(6) Uani 1 1 d . . .
H1 H 0.5266 0.2502 0.8718 0.038 Uiso 1 1 calc R U .

loop_
_atom_site_aniso_label
_atom_site_aniso_U_11
_atom_site_aniso_U_22
_atom_site_aniso_U_33
_atom_site_aniso_U_23
_atom_site_aniso_U_13
_atom_site_aniso_U_12
Zn1 0.0193(2) 0.0199(2) 0.0165(2) 0.000 0.00478(15) 0.000
S1 0.0379(4) 0.0237(3) 0.0439(5) -0.0011(3) 0.0025(3) 0.0052(3)
O1 0.0245(9) 0.0267(9) 0.0203(9) 0.0003(7) 0.0047(7) -0.0052(7)
C6 0.0213(12) 0.0239(12) 0.0210(13) 0.0022(9) 0.0080(10) 0.0031(9)
N3 0.0217(10) 0.0216(10) 0.0180(10) -0.0025(8) 0.0041(8) -0.0011(8)
C7 0.0189(11) 0.0184(11) 0.0224(13) 0.0072(9) 0.0036(9) 0.0039(9)
C5 0.0209(12) 0.0212(11) 0.0185(12) 0.0000(9) 0.0036(9) 0.0062(9)
N1 0.0275(12) 0.0228(11) 0.0293(13) -0.0019(8) 0.0001(9) 0.0010(8)
C8 0.0311(14) 0.0294(13) 0.0198(13) -0.0024(10) 0.0045(10) 0.0035(10)
C4 0.0248(12) 0.0250(12) 0.0172(12) -0.0015(9) 0.0022(9) -0.0004(10)
C4A 0.0236(13) 0.0272(12) 0.0183(13) -0.0010(9) 0.0002(10) 0.0011(10)
C1A 0.0330(14) 0.0287(13) 0.0219(14) -0.0030(10) -0.0006(11) -0.0060(11)
C3 0.0267(13) 0.0233(12) 0.0236(13) 0.0006(10) 0.0018(10) 0.0039(10)
C2 0.0349(15) 0.0377(15) 0.0250(15) -0.0027(11) 0.0025(11) -0.0054(12)
C9 0.0230(13) 0.0284(13) 0.0279(14) 0.0066(10) 0.0054(11) -0.0038(10)
N2 0.0437(14) 0.0266(11) 0.0339(14) -0.0006(10) 0.0010(11) -0.0061(10)
C1 0.0386(16) 0.0314(14) 0.0261(15) -0.0004(11) 0.0026(12) -0.0094(12)

loop_
_atom_type_symbol
_atom_type_description
_atom_type_scat_dispersion_real
_atom_type_scat_dispersion_imag
_atom_type_scat_source
C C 0.0033 0.0016 'International Tables Vol C Tables 4.2.6.8 and 6.1.1.4'
H H 0.0000 0.0000 'International Tables Vol C Tables 4.2.6.8 and 6.1.1.4'
N N 0.0061 0.0033 'International Tables Vol C Tables 4.2.6.8 and 6.1.1.4'
O O 0.0106 0.0060 'International Tables Vol C Tables 4.2.6.8 and 6.1.1.4'
Zn Zn 0.2839 1.4301 'International Tables Vol C Tables 4.2.6.8 and 6.1.1.4'
S S 0.1246 0.1234 'International Tables Vol C Tables 4.2.6.8 and 6.1.1.4'

loop_
_geom_angle_atom_site_label_1
_geom_angle_atom_site_label_2
_geom_angle_atom_site_label_3
_geom_angle
_geom_angle_site_symmetry_1
_geom_angle_site_symmetry_3
O1 Zn1 O1 112.76(10) . 2_556
O1 Zn1 N3 115.90(8) . 2_556
O1 Zn1 N3 97.60(7) 2_556 2_556
O1 Zn1 N3 97.61(7) . .
O1 Zn1 N3 115.90(8) 2_556 .
N3 Zn1 N3 118.14(11) 2_556 .
N2 S1 N1 100.99(12) . .
C7 O1 Zn1 121.85(15) . .
C7 C6 C5 129.1(2) . .
C7 C6 H6 115.4 . .
C5 C6 H6 115.4 . .
C5 N3 C4 121.9(2) . .
C5 N3 Zn1 121.91(16) . .
C4 N3 Zn1 116.20(15) . .
O1 C7 C6 126.2(2) . .
O1 C7 C9 114.5(2) . .
C6 C7 C9 119.2(2) . .
N3 C5 C6 122.7(2) . .
N3 C5 C8 120.6(2) . .
C6 C5 C8 116.7(2) . .
C4A N1 S1 106.07(17) . .
C5 C8 H8A 109.5 . .
C5 C8 H8B 109.5 . .
H8A C8 H8B 109.5 . .
C5 C8 H8C 109.5 . .
H8A C8 H8C 109.5 . .
H8B C8 H8C 109.5 . .
C3 C4 N3 121.4(2) . .
C3 C4 C4A 116.7(2) . .
N3 C4 C4A 121.6(2) . .
N1 C4A C4 126.2(2) . .
N1 C4A C1A 113.5(2) . .
C4 C4A C1A 120.2(2) . .
N2 C1A C1 126.3(2) . .
N2 C1A C4A 113.1(2) . .
C1 C1A C4A 120.7(2) . .
C4 C3 C2 123.0(2) . .
C4 C3 H3 118.5 . .
C2 C3 H3 118.5 . .
C1 C2 C3 121.6(3) . .
C1 C2 H2 119.2 . .
C3 C2 H2 119.2 . .
C7 C9 H9A 109.5 . .
C7 C9 H9B 109.5 . .
H9A C9 H9B 109.5 . .
C7 C9 H9C 109.5 . .
H9A C9 H9C 109.5 . .
H9B C9 H9C 109.5 . .
C1A N2 S1 106.33(18) . .
C2 C1 C1A 117.9(3) . .
C2 C1 H1 121.1 . .
C1A C1 H1 121.1 . .

loop_
_geom_bond_atom_site_label_1
_geom_bond_atom_site_label_2
_geom_bond_distance
_geom_bond_site_symmetry_2
Zn1 O1 1.9325(16) .
Zn1 O1 1.9325(16) 2_556
Zn1 N3 1.972(2) 2_556
Zn1 N3 1.972(2) .
S1 N2 1.619(3) .
S1 N1 1.622(2) .
O1 C7 1.287(3) .
C6 C7 1.388(3) .
C6 C5 1.411(3) .
C6 H6 0.9500 .
N3 C5 1.333(3) .
N3 C4 1.412(3) .
C7 C9 1.503(3) .
C5 C8 1.502(3) .
N1 C4A 1.334(3) .
C8 H8A 0.9800 .
C8 H8B 0.9800 .
C8 H8C 0.9800 .
C4 C3 1.393(3) .
C4 C4A 1.421(3) .
C4A C1A 1.444(3) .
C1A N2 1.336(3) .
C1A C1 1.423(4) .
C3 C2 1.410(4) .
C3 H3 0.9500 .
C2 C1 1.370(4) .
C2 H2 0.9500 .
C9 H9A 0.9800 .
C9 H9B 0.9800 .
C9 H9C 0.9800 .
C1 H1 0.9500 .
